data_2201418
loop_
_publ_author_name
'Barnes, John C.  '

_publ_section_title
;
 Tetrasodium
 tetrahydrofuran-<i>trans</i>-<i>cis</i>-<i>trans</i>-tetracarboxylate
 pentahydrate
;
_journal_issue 7
_journal_name_full 'Acta Crystallographica Section E'
_journal_page_first m378
_journal_page_last m380
_journal_paper_doi 10.1107/S1600536802011297
_journal_volume 58
_journal_year 2002
_chemical_formula_iupac '4Na 1+, C8 H4 O9 4-, 5H2 O1'
_chemical_formula_moiety 'C8 H8 Na3 O11, 3(H2 O), Na'
_chemical_formula_sum 'C8 H14 Na4 O14'
_chemical_formula_weight 426.15
_chemical_name_systematic
;
Tetrasodium tetrahydrofuran-trans-cis-trans-tetracarboxylate
pentahydrate
;
_space_group_IT_number 15
_symmetry_cell_setting monoclinic
_symmetry_space_group_name_Hall '-C 2yc'
_symmetry_space_group_name_H-M 'C 1 2/c 1'
_atom_sites_solution_hydrogens geom
_atom_sites_solution_primary direct
_atom_sites_solution_secondary difmap
_audit_creation_method SHELXL-97
_cell_angle_alpha 90.00
_cell_angle_beta 96.772(2)
_cell_angle_gamma 90.00
_cell_formula_units_Z 8
_cell_length_a 30.1575(13)
_cell_length_b 6.3341(3)
_cell_length_c 15.9844(9)
_cell_measurement_reflns_used 10138
_cell_measurement_temperature 150(2)
_cell_measurement_theta_max 33.73
_cell_measurement_theta_min 2.91
_cell_volume 3032.0(3)
_computing_cell_refinement 'DENZO and COLLECT'
_computing_data_collection
;
DENZO (Otwinowski & Minor, 1997) and COLLECT (Hooft, 1998)
;
_computing_data_reduction 'DENZO and COLLECT'
_computing_molecular_graphics 'PLATON (Spek, 1999) '
_computing_publication_material SHELXL97
_computing_structure_refinement 'SHELXL97 (Sheldrick, 1997)'
_computing_structure_solution 'SHELXS97 (Sheldrick, 1990)'
_diffrn_ambient_temperature 150(2)
_diffrn_detector_area_resol_mean 9.091
_diffrn_measured_fraction_theta_full 0.981
_diffrn_measured_fraction_theta_max 0.981
_diffrn_measurement_device_type 'Enraf-Nonius KappaCCD area-detector'
_diffrn_measurement_method '\f and \w'
_diffrn_radiation_monochromator graphite
_diffrn_radiation_source 'Enraf-Nonius FR591 rotating anode'
_diffrn_radiation_type MoK\a
_diffrn_radiation_wavelength 0.71073
_diffrn_reflns_av_R_equivalents 0.0548
_diffrn_reflns_av_sigmaI/netI 0.0830
_diffrn_reflns_limit_h_max 39
_diffrn_reflns_limit_h_min -39
_diffrn_reflns_limit_k_max 8
_diffrn_reflns_limit_k_min -7
_diffrn_reflns_limit_l_max 17
_diffrn_reflns_limit_l_min -20
_diffrn_reflns_number 12544
_diffrn_reflns_theta_full 28.00
_diffrn_reflns_theta_max 28.00
_diffrn_reflns_theta_min 3.04
_diffrn_standards_decay_% 0
_diffrn_standards_number 0
_exptl_absorpt_coefficient_mu 0.269
_exptl_absorpt_correction_T_max 0.976
_exptl_absorpt_correction_T_min 0.940
_exptl_absorpt_correction_type multi-scan
_exptl_absorpt_process_details '(SORTAV; Blessing, 1995)'
_exptl_crystal_colour colourless
_exptl_crystal_density_diffrn 1.867
_exptl_crystal_density_method 'not measured'
_exptl_crystal_description plate
_exptl_crystal_F_000 1744
_exptl_crystal_size_max 0.10
_exptl_crystal_size_mid 0.05
_exptl_crystal_size_min 0.02
_refine_diff_density_max 0.820
_refine_diff_density_min -0.336
_refine_ls_extinction_method none
_refine_ls_goodness_of_fit_ref 1.024
_refine_ls_hydrogen_treatment mixed
_refine_ls_matrix_type full
_refine_ls_number_parameters 265
_refine_ls_number_reflns 3594
_refine_ls_number_restraints 0
_refine_ls_restrained_S_all 1.024
_refine_ls_R_factor_all 0.0937
_refine_ls_R_factor_gt 0.0517
_refine_ls_shift/su_max 0.001
_refine_ls_shift/su_mean 0.000
_refine_ls_structure_factor_coef Fsqd
_refine_ls_weighting_details 'calc w = 1/[\s^2^(Fo^2^)+(0.0760P)^2^+0.1007P] where P = (Fo^2^+2Fc^2^)/3'
_refine_ls_weighting_scheme calc
_refine_ls_wR_factor_gt 0.1255
_refine_ls_wR_factor_ref 0.1445
_reflns_number_gt 2389
_reflns_number_total 3594
_reflns_threshold_expression I>2\s(I)
_cod_data_source_file cm6011.cif
_cod_data_source_block II
_cod_original_sg_symbol_H-M 'C 2/c'
_cod_database_code 2201418
_cod_database_fobs_code 2201418

loop_
_symmetry_equiv_pos_as_xyz
'x, y, z'
'-x, y, -z+1/2'
'x+1/2, y+1/2, z'
'-x+1/2, y+1/2, -z+1/2'
'-x, -y, -z'
'x, -y, z-1/2'
'-x+1/2, -y+1/2, -z'
'x+1/2, -y+1/2, z-1/2'

loop_
_atom_site_label
_atom_site_fract_x
_atom_site_fract_y
_atom_site_fract_z
_atom_site_U_iso_or_equiv
_atom_site_adp_type
_atom_site_calc_flag
_atom_site_refinement_flags
_atom_site_occupancy
_atom_site_disorder_assembly
_atom_site_disorder_group
_atom_site_type_symbol
Na1 0.16280(3) 0.98237(16) 0.38398(7) 0.0240(3) Uani d . 1 . . Na
Na2 0.23534(3) 0.52485(16) 0.44398(7) 0.0225(3) Uani d . 1 . . Na
Na3 0.01097(3) 0.64696(16) 0.09366(7) 0.0238(3) Uani d . 1 . . Na
Na4 0.11308(3) 0.45239(16) 0.40245(7) 0.0245(3) Uani d . 1 . . Na
O1 0.11944(6) 0.8759(3) 0.75602(12) 0.0237(4) Uani d . 1 . . O
C2 0.09676(9) 1.0277(4) 0.70010(17) 0.0222(6) Uani d . 1 . . C
H2 0.0679 0.9681 0.6731 0.029 Uiso calc R 1 . . H
C3 0.12797(9) 1.0723(4) 0.63325(17) 0.0234(6) Uani d . 1 . . C
H3 0.1463 1.1987 0.6523 0.030 Uiso calc R 1 . . H
C4 0.16035(9) 0.8766(4) 0.63779(17) 0.0221(6) Uani d . 1 . . C
H4 0.1912 0.9236 0.6597 0.029 Uiso calc R 1 . . H
C5 0.14187(8) 0.7367(4) 0.70409(17) 0.0221(6) Uani d . 1 . . C
H5 0.1198 0.6346 0.6753 0.029 Uiso calc R 1 . . H
C6 0.08833(9) 1.2274(4) 0.74858(17) 0.0212(6) Uani d . 1 . . C
O7 0.06324(6) 1.3598(3) 0.71028(12) 0.0274(5) Uani d . 1 . . O
O8 0.10635(6) 1.2429(3) 0.82339(12) 0.0257(4) Uani d . 1 . . O
C9 0.10418(9) 1.1211(4) 0.54456(18) 0.0212(6) Uani d . 1 . . C
O10 0.06238(6) 1.1261(3) 0.53192(12) 0.0262(5) Uani d . 1 . . O
O11 0.12965(6) 1.1623(3) 0.48980(11) 0.0220(4) Uani d . 1 . . O
C12 0.16151(8) 0.7646(4) 0.55202(16) 0.0192(6) Uani d . 1 . . C
O13 0.12831(6) 0.6626(3) 0.52215(12) 0.0268(5) Uani d . 1 . . O
O14 0.19626(6) 0.7899(3) 0.51684(12) 0.0229(4) Uani d . 1 . . O
C15 0.17768(8) 0.6163(4) 0.75911(17) 0.0200(6) Uani d . 1 . . C
O16 0.18135(6) 0.6397(3) 0.83735(12) 0.0220(4) Uani d . 1 . . O
O17 0.20057(6) 0.4915(3) 0.71919(12) 0.0220(4) Uani d . 1 . . O
O21 0.21520(7) 0.7081(3) 0.05842(13) 0.0247(4) Uani d . 1 . . O
O22 0.03764(6) 0.4140(3) 0.34185(13) 0.0262(5) Uani d . 1 . . O
O23 0.02890(7) 0.9778(3) 0.37894(15) 0.0294(5) Uani d . 1 . . O
O24 0.03875(7) 0.6649(3) 0.53727(14) 0.0277(5) Uani d . 1 . . O
O25 0.22221(7) 0.8209(4) 0.33149(14) 0.0319(5) Uani d . 1 . . O
H21A 0.1889(11) 0.745(5) 0.0349(19) 0.030 Uiso d . 1 . . H
H21B 0.2097(10) 0.641(5) 0.098(2) 0.030 Uiso d . 1 . . H
H22A 0.0288(10) 0.290(5) 0.3392(19) 0.030 Uiso d . 1 . . H
H22B 0.0427(10) 0.452(5) 0.295(2) 0.030 Uiso d . 1 . . H
H23A 0.0412(10) 1.039(5) 0.432(2) 0.030 Uiso d . 1 . . H
H23B 0.0481(12) 0.941(6) 0.366(2) 0.030 Uiso d . 1 . . H
H24A 0.0365(11) 0.781(5) 0.553(2) 0.030 Uiso d . 1 . . H
H24B 0.0655(11) 0.670(5) 0.534(2) 0.030 Uiso d . 1 . . H
H25A 0.2396(11) 0.877(5) 0.320(2) 0.030 Uiso d . 1 . . H
H25B 0.2164(10) 0.721(5) 0.293(2) 0.030 Uiso d . 1 . . H

loop_
_atom_site_aniso_label
_atom_site_aniso_U_11
_atom_site_aniso_U_22
_atom_site_aniso_U_33
_atom_site_aniso_U_12
_atom_site_aniso_U_13
_atom_site_aniso_U_23
Na1 0.0259(6) 0.0254(6) 0.0207(6) 0.0011(4) 0.0032(5) -0.0026(4)
Na2 0.0219(5) 0.0212(5) 0.0245(6) -0.0017(4) 0.0035(4) -0.0031(4)
Na3 0.0226(5) 0.0227(6) 0.0260(6) -0.0013(4) 0.0017(4) -0.0018(4)
Na4 0.0249(5) 0.0214(5) 0.0270(6) 0.0028(4) 0.0028(5) 0.0048(5)
O1 0.0282(10) 0.0217(10) 0.0220(10) 0.0050(8) 0.0060(8) 0.0006(8)
C2 0.0227(13) 0.0222(14) 0.0215(15) 0.0023(11) 0.0024(11) 0.0015(11)
C3 0.0280(14) 0.0199(13) 0.0228(15) 0.0037(12) 0.0054(12) -0.0002(11)
C4 0.0232(13) 0.0202(14) 0.0233(15) 0.0032(11) 0.0050(11) 0.0012(11)
C5 0.0246(13) 0.0199(13) 0.0230(15) 0.0005(11) 0.0075(11) -0.0015(11)
C6 0.0225(12) 0.0194(13) 0.0224(15) -0.0015(11) 0.0057(11) -0.0022(11)
O7 0.0324(10) 0.0222(10) 0.0264(11) 0.0087(9) -0.0019(9) -0.0018(8)
O8 0.0293(10) 0.0232(10) 0.0233(11) 0.0048(8) -0.0022(8) -0.0060(8)
C9 0.0283(14) 0.0139(12) 0.0218(15) 0.0049(11) 0.0040(12) 0.0003(11)
O10 0.0231(9) 0.0291(11) 0.0271(11) 0.0058(8) 0.0053(8) 0.0007(8)
O11 0.0249(9) 0.0212(9) 0.0202(10) 0.0011(8) 0.0042(8) 0.0021(8)
C12 0.0241(13) 0.0120(12) 0.0213(14) 0.0041(11) 0.0021(11) 0.0024(10)
O13 0.0244(10) 0.0247(10) 0.0316(12) -0.0045(8) 0.0041(9) -0.0046(8)
O14 0.0217(9) 0.0214(10) 0.0268(11) 0.0000(8) 0.0077(8) -0.0021(8)
C15 0.0234(13) 0.0168(13) 0.0201(15) 0.0026(11) 0.0037(11) 0.0033(11)
O16 0.0247(9) 0.0213(10) 0.0199(11) 0.0029(8) 0.0026(8) 0.0004(8)
O17 0.0259(9) 0.0188(9) 0.0219(10) 0.0049(8) 0.0045(8) 0.0015(8)
O21 0.0256(10) 0.0243(10) 0.0247(12) 0.0023(8) 0.0052(9) 0.0044(8)
O22 0.0281(10) 0.0219(10) 0.0294(12) -0.0021(9) 0.0075(9) 0.0061(9)
O23 0.0320(11) 0.0267(11) 0.0305(13) -0.0006(9) 0.0081(10) 0.0006(9)
O24 0.0223(9) 0.0233(10) 0.0372(13) -0.0016(9) 0.0025(9) 0.0020(9)
O25 0.0293(11) 0.0330(12) 0.0358(13) -0.0115(9) 0.0135(10) -0.0143(10)

loop_
_atom_type_symbol
_atom_type_description
_atom_type_scat_dispersion_real
_atom_type_scat_dispersion_imag
_atom_type_scat_source
C C 0.0033 0.0016 'International Tables Vol C Tables 4.2.6.8 and 6.1.1.4'
H H 0.0000 0.0000 'International Tables Vol C Tables 4.2.6.8 and 6.1.1.4'
Na Na 0.0362 0.0249 'International Tables Vol C Tables 4.2.6.8 and 6.1.1.4'
O O 0.0106 0.0060 'International Tables Vol C Tables 4.2.6.8 and 6.1.1.4'

loop_
_geom_angle_atom_site_label_1
_geom_angle_atom_site_label_2
_geom_angle_atom_site_label_3
_geom_angle_site_symmetry_1
_geom_angle_site_symmetry_3
_geom_angle
_geom_angle_publ_flag
O25 Na1 O8 . 6_575 97.89(8) yes
O25 Na1 O11 . . 152.77(9) yes
O8 Na1 O11 6_575 . 104.02(7) yes
O25 Na1 O1 . 6_575 102.63(8) yes
O8 Na1 O1 6_575 6_575 65.78(7) yes
O11 Na1 O1 . 6_575 101.02(7) yes
O25 Na1 O14 . . 80.96(8) yes
O8 Na1 O14 6_575 . 104.47(7) yes
O11 Na1 O14 . . 78.07(7) yes
O1 Na1 O14 6_575 . 169.85(8) yes
O25 Na1 O16 . 6_575 95.85(8) yes
O8 Na1 O16 6_575 6_575 128.01(8) yes
O11 Na1 O16 . 6_575 83.33(7) yes
O1 Na1 O16 6_575 6_575 62.32(6) yes
O14 Na1 O16 . 6_575 127.16(7) yes
O14 Na2 O14 7_566 . 89.28(7) yes
O14 Na2 O16 7_566 6_565 150.92(7) yes
O14 Na2 O16 . 6_565 107.94(7) yes
O14 Na2 O21 7_566 6_566 112.17(8) yes
O14 Na2 O21 . 6_566 83.25(7) yes
O16 Na2 O21 6_565 6_566 93.41(7) yes
O14 Na2 O21 7_566 4_545 84.27(7) yes
O14 Na2 O21 . 4_545 152.37(8) yes
O16 Na2 O21 6_565 4_545 89.81(7) yes
O21 Na2 O21 6_566 4_545 74.50(8) yes
O14 Na2 O25 7_566 . 83.31(7) yes
O14 Na2 O25 . . 77.85(7) yes
O16 Na2 O25 6_565 . 77.91(7) yes
O21 Na2 O25 6_566 . 155.47(8) yes
O21 Na2 O25 4_545 . 127.66(7) yes
O7 Na3 O24 6_575 6_565 93.08(8) yes
O7 Na3 O22 6_575 2 92.03(8) yes
O24 Na3 O22 6_565 2 84.94(8) yes
O7 Na3 O10 6_575 6_575 86.01(7) yes
O24 Na3 O10 6_565 6_575 93.92(8) yes
O22 Na3 O10 2 6_575 177.68(8) yes
O7 Na3 O24 6_575 2 174.60(8) yes
O24 Na3 O24 6_565 2 85.48(8) yes
O22 Na3 O24 2 2 93.02(8) yes
O10 Na3 O24 6_575 2 88.90(8) yes
O7 Na3 O23 6_575 2 99.97(8) yes
O24 Na3 O23 6_565 2 166.82(9) yes
O22 Na3 O23 2 2 96.34(8) yes
O10 Na3 O23 6_575 2 85.23(7) yes
O24 Na3 O23 2 2 81.36(8) yes
O8 Na4 O11 6_575 1_545 172.00(8) yes
O8 Na4 O13 6_575 . 88.15(7) yes
O11 Na4 O13 1_545 . 87.19(8) yes
O8 Na4 O22 6_575 . 81.02(8) yes
O11 Na4 O22 1_545 . 106.93(8) yes
O13 Na4 O22 . . 118.62(8) yes
O8 Na4 O16 6_575 6_565 89.47(7) yes
O11 Na4 O16 1_545 6_565 86.32(7) yes
O13 Na4 O16 . 6_565 112.66(7) yes
O22 Na4 O16 . 6_565 127.30(8) yes
C2 O1 C5 . . 105.96(19) ?
C2 O1 Na1 . 6_576 116.22(15) ?
C5 O1 Na1 . 6_576 117.66(15) ?
O1 C2 C6 . . 109.7(2) ?
O1 C2 C3 . . 105.8(2) ?
C6 C2 C3 . . 110.8(2) ?
O1 C2 H2 . . 110.1 ?
C6 C2 H2 . . 110.1 ?
C3 C2 H2 . . 110.1 ?
C2 C3 C9 . . 114.9(2) ?
C2 C3 C4 . . 104.6(2) ?
C9 C3 C4 . . 114.8(2) ?
C2 C3 H3 . . 107.4 ?
C9 C3 H3 . . 107.4 ?
C4 C3 H3 . . 107.4 ?
C5 C4 C12 . . 113.2(2) ?
C5 C4 C3 . . 102.3(2) ?
C12 C4 C3 . . 113.5(2) ?
C5 C4 H4 . . 109.2 ?
C12 C4 H4 . . 109.2 ?
C3 C4 H4 . . 109.2 ?
O1 C5 C15 . . 109.0(2) ?
O1 C5 C4 . . 106.2(2) ?
C15 C5 C4 . . 113.5(2) ?
O1 C5 H5 . . 109.3 ?
C15 C5 H5 . . 109.3 ?
C4 C5 H5 . . 109.3 ?
O7 C6 O8 . . 125.9(2) ?
O7 C6 C2 . . 116.1(2) ?
O8 C6 C2 . . 118.0(2) ?
C6 O7 Na3 . 6_576 135.08(18) ?
C6 O8 Na4 . 6_576 125.98(17) ?
C6 O8 Na1 . 6_576 123.86(17) ?
Na4 O8 Na1 6_576 6_576 105.73(8) yes
O10 C9 O11 . . 124.6(3) ?
O10 C9 C3 . . 120.2(2) ?
O11 C9 C3 . . 115.2(2) ?
C9 O10 Na3 . 6_576 129.23(18) ?
C9 O11 Na4 . 1_565 118.40(15) ?
C9 O11 Na1 . . 138.11(16) ?
Na4 O11 Na1 1_565 . 91.74(7) yes
O13 C12 O14 . . 124.9(2) ?
O13 C12 C4 . . 118.6(2) ?
O14 C12 C4 . . 116.4(2) ?
O13 C12 Na1 . . 89.43(16) ?
O14 C12 Na1 . . 56.33(13) ?
C4 C12 Na1 . . 125.56(16) ?
C12 O13 Na4 . . 133.31(17) ?
C12 O14 Na2 . 7_566 133.19(18) ?
C12 O14 Na2 . . 127.18(16) ?
Na2 O14 Na2 7_566 . 90.72(7) yes
C12 O14 Na1 . . 99.47(15) ?
Na2 O14 Na1 7_566 . 103.17(7) yes
Na2 O14 Na1 . . 95.62(7) yes
O16 C15 O17 . . 125.9(2) ?
O16 C15 C5 . . 119.6(2) ?
O17 C15 C5 . . 114.5(2) ?
C15 O16 Na2 . 6_566 128.23(15) ?
C15 O16 Na4 . 6_566 114.27(16) ?
Na2 O16 Na4 6_566 6_566 97.15(7) yes
C15 O16 Na1 . 6_576 113.63(15) ?
Na2 O16 Na1 6_566 6_576 110.00(8) yes
Na4 O16 Na1 6_566 6_576 83.03(6) yes
Na2 O21 Na2 6_565 4 105.50(8) yes
Na2 O21 H21A 6_565 . 98(2) ?
Na2 O21 H21A 4 . 107(2) ?
Na2 O21 H21B 6_565 . 111(2) ?
Na2 O21 H21B 4 . 128(2) ?
H21A O21 H21B . . 103(3) ?
Na4 O22 Na3 . 2 111.48(9) yes
Na4 O22 H22A . . 114(2) ?
Na3 O22 H22A 2 . 113(2) ?
Na4 O22 H22B . . 94(2) ?
Na3 O22 H22B 2 . 114(2) ?
H22A O22 H22B . . 109(3) ?
Na3 O23 H23A 2 . 109.3(18) ?
Na3 O23 H23B 2 . 102(3) ?
H23A O23 H23B . . 98(3) ?
Na3 O24 Na3 6_566 2 94.52(8) yes
Na3 O24 H24A 6_566 . 128(2) ?
Na3 O24 H24A 2 . 104(2) ?
Na3 O24 H24B 6_566 . 117(2) ?
Na3 O24 H24B 2 . 118(2) ?
H24A O24 H24B . . 96(3) ?
Na1 O25 Na2 . . 97.47(8) yes
Na1 O25 H25A . . 122(3) ?
Na2 O25 H25A . . 120(3) ?
Na1 O25 H25B . . 118.1(19) ?
Na2 O25 H25B . . 88(2) ?
H25A O25 H25B . . 107(3) ?

loop_
_geom_bond_atom_site_label_1
_geom_bond_atom_site_label_2
_geom_bond_site_symmetry_2
_geom_bond_distance
_geom_bond_publ_flag
Na1 O25 . 2.305(2) yes
Na1 O8 6_575 2.342(2) yes
Na1 O11 . 2.357(2) yes
Na1 O1 6_575 2.463(2) yes
Na1 O14 . 2.551(2) yes
Na1 O16 6_575 2.588(2) yes
Na2 O14 7_566 2.391(2) yes
Na2 O14 . 2.426(2) yes
Na2 O16 6_565 2.447(2) yes
Na2 O21 6_566 2.481(2) yes
Na2 O21 4_545 2.503(2) yes
Na2 O25 . 2.596(3) yes
Na3 O7 6_575 2.295(2) yes
Na3 O24 6_565 2.365(2) yes
Na3 O22 2 2.397(2) yes
Na3 O10 6_575 2.409(2) yes
Na3 O24 2 2.429(2) yes
Na3 O23 2 2.480(2) yes
Na4 O8 6_575 2.303(2) yes
Na4 O11 1_545 2.326(2) yes
Na4 O13 . 2.332(2) yes
Na4 O22 . 2.378(2) yes
Na4 O16 6_565 2.483(2) yes
O1 C2 . 1.430(3) ?
O1 C5 . 1.434(3) ?
O1 Na1 6_576 2.463(2) ?
C2 C6 . 1.521(4) ?
C2 C3 . 1.531(4) ?
C2 H2 . 1.0000 ?
C3 C9 . 1.543(4) ?
C3 C4 . 1.574(4) ?
C3 H3 . 1.0000 ?
C4 C5 . 1.536(4) ?
C4 C12 . 1.548(4) ?
C4 H4 . 1.0000 ?
C5 C15 . 1.516(4) ?
C5 H5 . 1.0000 ?
C6 O7 . 1.242(3) ?
C6 O8 . 1.258(3) ?
O7 Na3 6_576 2.295(2) ?
O8 Na4 6_576 2.303(2) ?
O8 Na1 6_576 2.342(2) ?
C9 O10 . 1.254(3) ?
C9 O11 . 1.258(3) ?
O10 Na3 6_576 2.409(2) ?
O11 Na4 1_565 2.326(2) ?
C12 O13 . 1.239(3) ?
C12 O14 . 1.257(3) ?
O14 Na2 7_566 2.391(2) ?
C15 O16 . 1.251(3) ?
C15 O17 . 1.270(3) ?
O16 Na2 6_566 2.447(2) ?
O16 Na4 6_566 2.483(2) ?
O16 Na1 6_576 2.588(2) ?
O21 Na2 6_565 2.481(2) ?
O21 Na2 4 2.503(2) ?
O21 H21A . 0.87(3) ?
O21 H21B . 0.79(3) ?
O22 Na3 2 2.397(2) ?
O22 H22A . 0.83(3) ?
O22 H22B . 0.82(3) ?
O23 Na3 2 2.480(2) ?
O23 H23A . 0.96(4) ?
O23 H23B . 0.68(3) ?
O24 Na3 6_566 2.365(2) ?
O24 Na3 2 2.429(2) ?
O24 H24A . 0.78(3) ?
O24 H24B . 0.81(3) ?
O25 H25A . 0.67(3) ?
O25 H25B . 0.88(4) ?

loop_
_geom_hbond_atom_site_label_D
_geom_hbond_atom_site_label_H
_geom_hbond_atom_site_label_A
_geom_hbond_site_symmetry_A
_geom_hbond_distance_DH
_geom_hbond_distance_HA
_geom_hbond_distance_DA
_geom_hbond_angle_DHA
_geom_hbond_publ_flag
O21 H21A O11 6_575 0.87(3) 1.94(3) 2.805(3) 176(3) yes
O21 H21B O17 6_565 0.79(3) 2.16(3) 2.943(3) 169(3) yes
O22 H22A O23 1_545 0.83(3) 2.08(3) 2.845(3) 154(3) yes
O22 H22B O7 6_575 0.82(3) 1.96(3) 2.730(3) 157(3) yes
O23 H23A O10 . 0.96(4) 1.74(4) 2.702(3) 174(3) yes
O23 H23B O8 6_575 0.68(3) 2.28(4) 2.948(3) 169(4) yes
O24 H24A O10 . 0.78(3) 2.36(3) 3.010(3) 142(3) yes
O24 H24B O13 . 0.81(3) 1.93(3) 2.740(3) 176(3) yes
O25 H25A O17 7_566 0.67(3) 2.15(3) 2.817(3) 171(4) yes
O25 H25B O17 6_565 0.88(4) 1.82(4) 2.699(3) 175(3) yes

loop_
_geom_torsion_atom_site_label_1
_geom_torsion_atom_site_label_2
_geom_torsion_atom_site_label_3
_geom_torsion_atom_site_label_4
_geom_torsion
_geom_torsion_publ_flag
O1 C2 C3 C4 20.1(3) yes
C2 C3 C4 C5 3.0(3) yes
C3 C4 C5 O1 -25.2(3) yes
C4 C5 O1 C2 39.7(3) yes
C6 C2 C3 C9 -94.3(3) yes
C9 C3 C4 C12 -1.5(3) yes
C12 C4 C5 C15 92.5(3) yes
O7 C6 C2 C3 73.7(3) yes
O17 C15 C5 C4 -60.1(3) yes
O10 C9 C3 C2 1.3(3) yes
O13 C12 C4 C5 45.4(3) yes
